data_7158113
loop_
_publ_author_name
'Zhang, Wei'
'Xiang, Shiqun'
'Fan, Weibin'
'Jin, Jiang'
'Li, Yinghua'
'Huang, Deguang'

_publ_section_title
;
 A three-component iodine-catalyzed oxidative coupling reaction: a
 heterodifunctionalization of 3-methylindoles.
;
_journal_issue 26
_journal_name_full 'Organic &amp; biomolecular chemistry'
_journal_page_first 5794
_journal_page_last 5799
_journal_paper_doi 10.1039/d1ob00730k
_journal_volume 19
_journal_year 2021
_chemical_formula_moiety 'C19 H24 N2 O4'
_chemical_formula_sum 'C19 H24 N2 O4'
_chemical_formula_weight 344.40
_space_group_crystal_system triclinic
_space_group_IT_number 2
_space_group_name_Hall '-P 1'
_space_group_name_H-M_alt 'P -1'
_atom_sites_solution_hydrogens geom
_audit_creation_method SHELXL-2018/3
_audit_update_record
;
2021-03-04 deposited with the CCDC.	2021-06-01 downloaded from the CCDC.
;
_cell_angle_alpha 101.921(6)
_cell_angle_beta 111.131(7)
_cell_angle_gamma 105.454(5)
_cell_formula_units_Z 2
_cell_length_a 9.9866(6)
_cell_length_b 10.4170(6)
_cell_length_c 10.4938(8)
_cell_measurement_reflns_used 3066
_cell_measurement_temperature 150(2)
_cell_measurement_theta_max 72.5240
_cell_measurement_theta_min 4.6390
_cell_volume 924.18(13)
_computing_cell_refinement 'CrysAlisPro 1.171.40.68a (Rigaku OD, 2019)'
_computing_data_collection 'CrysAlisPro 1.171.40.68a (Rigaku OD, 2019)'
_computing_data_reduction 'CrysAlisPro 1.171.40.68a (Rigaku OD, 2019)'
_computing_molecular_graphics 'Bruker SHELXTL'
_computing_publication_material 'Bruker SHELXTL'
_computing_structure_refinement 'SHELXL-2018/3 (Sheldrick, 2018)'
_diffrn_ambient_temperature 150(2)
_diffrn_detector_area_resol_mean 10.5594
_diffrn_measured_fraction_theta_full 0.999
_diffrn_measured_fraction_theta_max 0.966
_diffrn_measurement_device_type 'SuperNova, Dual, Cu at home/near, Atlas'
_diffrn_measurement_method '\w scans'
_diffrn_radiation_type CuK\a
_diffrn_radiation_wavelength 1.54184
_diffrn_reflns_av_R_equivalents 0.0244
_diffrn_reflns_av_unetI/netI 0.0276
_diffrn_reflns_Laue_measured_fraction_full 0.999
_diffrn_reflns_Laue_measured_fraction_max 0.966
_diffrn_reflns_limit_h_max 9
_diffrn_reflns_limit_h_min -12
_diffrn_reflns_limit_k_max 12
_diffrn_reflns_limit_k_min -12
_diffrn_reflns_limit_l_max 13
_diffrn_reflns_limit_l_min -12
_diffrn_reflns_number 7446
_diffrn_reflns_point_group_measured_fraction_full 0.999
_diffrn_reflns_point_group_measured_fraction_max 0.966
_diffrn_reflns_theta_full 67.684
_diffrn_reflns_theta_max 72.916
_diffrn_reflns_theta_min 4.677
_diffrn_source 'micro-focus sealed X-ray tube'
_exptl_absorpt_coefficient_mu 0.711
_exptl_absorpt_correction_T_max 1.00000
_exptl_absorpt_correction_T_min 0.82699
_exptl_absorpt_correction_type multi-scan
_exptl_absorpt_process_details
; 
CrysAlisPro 1.171.40.68a (Rigaku Oxford Diffraction, 2019) 
Empirical absorption correction using spherical harmonics, 
 implemented in SCALE3 ABSPACK scaling algorithm. 
;
_exptl_crystal_colour colourless
_exptl_crystal_density_diffrn 1.238
_exptl_crystal_density_method 'Not Measured'
_exptl_crystal_description block
_exptl_crystal_F_000 368
_exptl_crystal_size_max 0.300
_exptl_crystal_size_mid 0.200
_exptl_crystal_size_min 0.150
_refine_diff_density_max 0.570
_refine_diff_density_min -0.594
_refine_diff_density_rms 0.060
_refine_ls_extinction_method none
_refine_ls_goodness_of_fit_ref 1.044
_refine_ls_hydrogen_treatment constr
_refine_ls_matrix_type full
_refine_ls_number_parameters 226
_refine_ls_number_reflns 3569
_refine_ls_number_restraints 221
_refine_ls_restrained_S_all 1.204
_refine_ls_R_factor_all 0.0753
_refine_ls_R_factor_gt 0.0622
_refine_ls_shift/su_max 0.001
_refine_ls_shift/su_mean 0.000
_refine_ls_structure_factor_coef Fsqd
_refine_ls_weighting_details 'w=1/[\s^2^(Fo^2^)+(0.0805P)^2^+1.0122P] where P=(Fo^2^+2Fc^2^)/3'
_refine_ls_weighting_scheme calc
_refine_ls_wR_factor_gt 0.1606
_refine_ls_wR_factor_ref 0.1732
_reflns_Friedel_coverage 0.000
_reflns_number_gt 2924
_reflns_number_total 3569
_reflns_threshold_expression 'I > 2\s(I)'
_cod_data_source_file d1ob00730k2.cif
_cod_data_source_block Compound3o
_cod_depositor_comments 'Adding full bibliography for 7158113--7158115.cif.'
_cod_original_cell_volume 924.17(12)
_cod_database_code 7158113
_shelx_shelxl_version_number 2018/3
_shelx_space_group_comment
; 
The symmetry employed for this shelxl refinement is uniquely defined 
by the following loop, which should always be used as a source of 
symmetry information in preference to the above space-group names. 
They are only intended as comments. 
;
_shelx_estimated_absorpt_t_min 0.815
_shelx_estimated_absorpt_t_max 0.901

loop_
_space_group_symop_operation_xyz
'x, y, z'
'-x, -y, -z'

loop_
_atom_site_label
_atom_site_type_symbol
_atom_site_fract_x
_atom_site_fract_y
_atom_site_fract_z
_atom_site_U_iso_or_equiv
_atom_site_adp_type
_atom_site_occupancy
_atom_site_site_symmetry_order
_atom_site_calc_flag
_atom_site_refinement_flags_posn
_atom_site_refinement_flags_adp
_atom_site_refinement_flags_occupancy
_atom_site_disorder_assembly
_atom_site_disorder_group
O1 O 0.6410(2) 0.55889(18) 0.83643(18) 0.0345(4) Uani 1 1 d . U . . .
O2 O 0.7230(2) 0.77526(18) 0.81940(19) 0.0362(4) Uani 1 1 d . U . . .
O3 O 0.18232(17) 0.71169(16) 0.60361(17) 0.0259(3) Uani 1 1 d . U . . .
O4 O 0.29051(19) 0.85789(17) 0.70022(18) 0.0306(3) Uani 1 1 d . U . . .
C1 C 0.2504(3) 0.7650(2) 0.4105(2) 0.0248(3) Uani 1 1 d . U . . .
C2 C 0.1394(3) 0.8018(2) 0.3185(2) 0.0279(4) Uani 1 1 d . U . . .
H2A H 0.036760 0.772333 0.309368 0.033 Uiso 1 1 calc R U . . .
C3 C 0.1826(3) 0.8834(2) 0.2396(3) 0.0307(4) Uani 1 1 d . U . . .
H3A H 0.108643 0.910607 0.176225 0.037 Uiso 1 1 calc R U . . .
C4 C 0.3327(3) 0.9254(2) 0.2529(3) 0.0308(4) Uani 1 1 d . U . . .
H4A H 0.360159 0.982478 0.199570 0.037 Uiso 1 1 calc R U . . .
C5 C 0.4436(3) 0.8857(2) 0.3426(2) 0.0283(4) Uani 1 1 d . U . . .
H5A H 0.545919 0.913190 0.350890 0.034 Uiso 1 1 calc R U . . .
C6 C 0.3979(3) 0.8044(2) 0.4189(2) 0.0249(3) Uani 1 1 d . U . . .
C7 C 0.2381(3) 0.6716(2) 0.5012(2) 0.0239(3) Uani 1 1 d . U . . .
C8 C 0.1244(3) 0.5212(2) 0.4041(2) 0.0269(4) Uani 1 1 d . U . . .
H8A H 0.155785 0.485981 0.329784 0.040 Uiso 1 1 calc R U . . .
H8B H 0.124449 0.459570 0.463145 0.040 Uiso 1 1 calc R U . . .
H8C H 0.020195 0.521743 0.357235 0.040 Uiso 1 1 calc R U . . .
C9 C 0.2071(3) 0.9187(3) 0.7654(3) 0.0328(4) Uani 1 1 d . U . . .
C10 C 0.0754(4) 0.9329(4) 0.6464(4) 0.0543(7) Uani 1 1 d . U . . .
H10A H 0.017015 0.974138 0.688496 0.082 Uiso 1 1 calc R U . . .
H10B H 0.117558 0.994307 0.599791 0.082 Uiso 1 1 calc R U . . .
H10C H 0.006506 0.839248 0.574053 0.082 Uiso 1 1 calc R U . . .
C11 C 0.3274(3) 1.0638(3) 0.8676(3) 0.0408(5) Uani 1 1 d . U . . .
H11A H 0.281331 1.114583 0.918009 0.061 Uiso 1 1 calc R U . . .
H11B H 0.415488 1.052916 0.938803 0.061 Uiso 1 1 calc R U . . .
H11C H 0.362781 1.117507 0.811737 0.061 Uiso 1 1 calc R U . . .
C12 C 0.1528(4) 0.8339(3) 0.8486(3) 0.0519(6) Uani 1 1 d . U . . .
H12A H 0.096719 0.877969 0.891486 0.078 Uiso 1 1 calc R U . . .
H12B H 0.084017 0.737520 0.783025 0.078 Uiso 1 1 calc R U . . .
H12C H 0.242302 0.830803 0.925868 0.078 Uiso 1 1 calc R U . . .
C13 C 0.4062(3) 0.6801(2) 0.5752(2) 0.0240(3) Uani 1 1 d . U . . .
C14 C 0.4574(3) 0.6222(2) 0.6812(2) 0.0264(3) Uani 1 1 d . U . . .
C15 C 0.3459(3) 0.5240(2) 0.7069(3) 0.0279(4) Uani 1 1 d . U . . .
C16 C 0.6208(3) 0.6628(2) 0.7835(3) 0.0290(4) Uani 1 1 d . U . . .
C17 C 0.7908(3) 0.5936(3) 0.9564(3) 0.0369(5) Uani 1 1 d . U . . .
H17A H 0.801583 0.659326 1.045579 0.044 Uiso 1 1 calc R U . . .
H17B H 0.875436 0.639241 0.933221 0.044 Uiso 1 1 calc R U . . .
C18 C 0.7976(3) 0.4574(3) 0.9776(3) 0.0395(6) Uani 1 1 d . U . . .
H18A H 0.897129 0.476011 1.057791 0.059 Uiso 1 1 calc R U . . .
H18B H 0.713286 0.413435 1.000375 0.059 Uiso 1 1 calc R U . . .
H18C H 0.786793 0.393445 0.888543 0.059 Uiso 1 1 calc R U . . .
C19 C 0.6357(3) 0.7487(3) 0.5227(3) 0.0306(5) Uani 1 1 d . U . . .
H19A H 0.668787 0.808034 0.470005 0.046 Uiso 1 1 calc R U . . .
H19B H 0.713212 0.785979 0.624294 0.046 Uiso 1 1 calc R U . . .
H19C H 0.624880 0.651667 0.478508 0.046 Uiso 1 1 calc R U . . .
N1 N 0.2596(3) 0.4421(2) 0.7253(2) 0.0373(5) Uani 1 1 d . U . . .
N2 N 0.4874(2) 0.74940(19) 0.5156(2) 0.0246(3) Uani 1 1 d . U . . .

loop_
_atom_site_aniso_label
_atom_site_aniso_U_11
_atom_site_aniso_U_22
_atom_site_aniso_U_33
_atom_site_aniso_U_23
_atom_site_aniso_U_13
_atom_site_aniso_U_12
O1 0.0339(7) 0.0331(6) 0.0329(7) 0.0132(5) 0.0081(5) 0.0146(5)
O2 0.0320(7) 0.0307(7) 0.0394(9) 0.0106(7) 0.0098(7) 0.0111(6)
O3 0.0262(6) 0.0250(6) 0.0308(6) 0.0078(5) 0.0178(5) 0.0100(5)
O4 0.0305(6) 0.0271(6) 0.0355(6) 0.0046(5) 0.0195(5) 0.0105(5)
C1 0.0287(6) 0.0240(6) 0.0260(6) 0.0083(5) 0.0149(5) 0.0121(5)
C2 0.0328(7) 0.0269(7) 0.0265(7) 0.0083(5) 0.0138(6) 0.0143(6)
C3 0.0388(7) 0.0271(7) 0.0264(7) 0.0089(6) 0.0132(6) 0.0146(6)
C4 0.0403(7) 0.0257(7) 0.0264(7) 0.0084(6) 0.0162(6) 0.0107(6)
C5 0.0347(7) 0.0249(7) 0.0267(7) 0.0072(5) 0.0173(6) 0.0088(6)
C6 0.0292(6) 0.0233(6) 0.0259(6) 0.0072(5) 0.0161(5) 0.0105(5)
C7 0.0259(5) 0.0239(6) 0.0273(6) 0.0089(4) 0.0156(4) 0.0117(5)
C8 0.0272(8) 0.0259(8) 0.0280(9) 0.0085(6) 0.0137(7) 0.0091(7)
C9 0.0365(8) 0.0317(7) 0.0355(7) 0.0064(6) 0.0227(6) 0.0149(6)
C10 0.0511(12) 0.0563(14) 0.0512(12) 0.0058(10) 0.0142(9) 0.0345(10)
C11 0.0468(11) 0.0323(9) 0.0425(11) 0.0022(8) 0.0270(9) 0.0117(8)
C12 0.0637(14) 0.0438(12) 0.0403(11) 0.0032(9) 0.0344(10) 0.0008(10)
C13 0.0261(5) 0.0240(6) 0.0270(6) 0.0080(4) 0.0152(4) 0.0123(5)
C14 0.0286(6) 0.0275(6) 0.0285(6) 0.0101(5) 0.0149(5) 0.0149(5)
C15 0.0304(7) 0.0302(8) 0.0296(8) 0.0128(6) 0.0151(6) 0.0159(6)
C16 0.0303(6) 0.0293(6) 0.0300(7) 0.0105(5) 0.0131(5) 0.0148(5)
C17 0.0354(8) 0.0369(8) 0.0331(8) 0.0114(7) 0.0073(7) 0.0170(7)
C18 0.0421(12) 0.0409(11) 0.0343(11) 0.0138(9) 0.0099(9) 0.0228(9)
C19 0.0256(8) 0.0309(10) 0.0366(11) 0.0064(8) 0.0177(8) 0.0108(8)
N1 0.0366(10) 0.0402(10) 0.0402(10) 0.0190(8) 0.0197(8) 0.0139(8)
N2 0.0257(6) 0.0239(6) 0.0278(6) 0.0074(5) 0.0154(5) 0.0107(5)

loop_
_atom_type_symbol
_atom_type_description
_atom_type_scat_dispersion_real
_atom_type_scat_dispersion_imag
_atom_type_scat_source
C C 0.0181 0.0091 'International Tables Vol C Tables 4.2.6.8 and 6.1.1.4'
H H 0.0000 0.0000 'International Tables Vol C Tables 4.2.6.8 and 6.1.1.4'
N N 0.0311 0.0180 'International Tables Vol C Tables 4.2.6.8 and 6.1.1.4'
O O 0.0492 0.0322 'International Tables Vol C Tables 4.2.6.8 and 6.1.1.4'

loop_
_geom_angle_atom_site_label_1
_geom_angle_atom_site_label_2
_geom_angle_atom_site_label_3
_geom_angle
_geom_angle_site_symmetry_1
_geom_angle_site_symmetry_3
_geom_angle_publ_flag
C16 O1 C17 116.44(19) . . ?
C7 O3 O4 106.22(14) . . ?
C9 O4 O3 106.39(15) . . ?
C6 C1 C2 120.3(2) . . ?
C6 C1 C7 108.66(19) . . ?
C2 C1 C7 130.7(2) . . ?
C1 C2 C3 118.0(2) . . ?
C1 C2 H2A 121.0 . . ?
C3 C2 H2A 121.0 . . ?
C4 C3 C2 120.7(2) . . ?
C4 C3 H3A 119.7 . . ?
C2 C3 H3A 119.7 . . ?
C3 C4 C5 121.4(2) . . ?
C3 C4 H4A 119.3 . . ?
C5 C4 H4A 119.3 . . ?
C6 C5 C4 116.8(2) . . ?
C6 C5 H5A 121.6 . . ?
C4 C5 H5A 121.6 . . ?
C5 C6 C1 122.7(2) . . ?
C5 C6 N2 127.8(2) . . ?
C1 C6 N2 109.46(19) . . ?
O3 C7 C1 115.74(18) . . ?
O3 C7 C8 104.73(17) . . ?
C1 C7 C8 110.21(18) . . ?
O3 C7 C13 111.94(17) . . ?
C1 C7 C13 101.96(17) . . ?
C8 C7 C13 112.52(18) . . ?
C7 C8 H8A 109.5 . . ?
C7 C8 H8B 109.5 . . ?
H8A C8 H8B 109.5 . . ?
C7 C8 H8C 109.5 . . ?
H8A C8 H8C 109.5 . . ?
H8B C8 H8C 109.5 . . ?
O4 C9 C12 111.5(2) . . ?
O4 C9 C10 108.1(2) . . ?
C12 C9 C10 112.8(3) . . ?
O4 C9 C11 103.07(19) . . ?
C12 C9 C11 110.4(2) . . ?
C10 C9 C11 110.5(2) . . ?
C9 C10 H10A 109.5 . . ?
C9 C10 H10B 109.5 . . ?
H10A C10 H10B 109.5 . . ?
C9 C10 H10C 109.5 . . ?
H10A C10 H10C 109.5 . . ?
H10B C10 H10C 109.5 . . ?
C9 C11 H11A 109.5 . . ?
C9 C11 H11B 109.5 . . ?
H11A C11 H11B 109.5 . . ?
C9 C11 H11C 109.5 . . ?
H11A C11 H11C 109.5 . . ?
H11B C11 H11C 109.5 . . ?
C9 C12 H12A 109.5 . . ?
C9 C12 H12B 109.5 . . ?
H12A C12 H12B 109.5 . . ?
C9 C12 H12C 109.5 . . ?
H12A C12 H12C 109.5 . . ?
H12B C12 H12C 109.5 . . ?
N2 C13 C14 127.9(2) . . ?
N2 C13 C7 108.07(18) . . ?
C14 C13 C7 124.0(2) . . ?
C13 C14 C15 119.4(2) . . ?
C13 C14 C16 124.9(2) . . ?
C15 C14 C16 115.4(2) . . ?
N1 C15 C14 177.3(3) . . ?
O2 C16 O1 123.8(2) . . ?
O2 C16 C14 125.4(2) . . ?
O1 C16 C14 110.8(2) . . ?
O1 C17 C18 106.8(2) . . ?
O1 C17 H17A 110.4 . . ?
C18 C17 H17A 110.4 . . ?
O1 C17 H17B 110.4 . . ?
C18 C17 H17B 110.4 . . ?
H17A C17 H17B 108.6 . . ?
C17 C18 H18A 109.5 . . ?
C17 C18 H18B 109.5 . . ?
H18A C18 H18B 109.5 . . ?
C17 C18 H18C 109.5 . . ?
H18A C18 H18C 109.5 . . ?
H18B C18 H18C 109.5 . . ?
N2 C19 H19A 109.5 . . ?
N2 C19 H19B 109.5 . . ?
H19A C19 H19B 109.5 . . ?
N2 C19 H19C 109.5 . . ?
H19A C19 H19C 109.5 . . ?
H19B C19 H19C 109.5 . . ?
C13 N2 C6 111.23(18) . . ?
C13 N2 C19 126.5(2) . . ?
C6 N2 C19 121.31(19) . . ?

loop_
_geom_bond_atom_site_label_1
_geom_bond_atom_site_label_2
_geom_bond_distance
_geom_bond_site_symmetry_2
_geom_bond_publ_flag
O1 C16 1.344(3) . ?
O1 C17 1.456(3) . ?
O2 C16 1.208(3) . ?
O3 C7 1.418(3) . ?
O3 O4 1.487(2) . ?
O4 C9 1.441(3) . ?
C1 C6 1.383(3) . ?
C1 C2 1.385(3) . ?
C1 C7 1.506(3) . ?
C2 C3 1.396(3) . ?
C2 H2A 0.9500 . ?
C3 C4 1.391(4) . ?
C3 H3A 0.9500 . ?
C4 C5 1.393(3) . ?
C4 H4A 0.9500 . ?
C5 C6 1.380(3) . ?
C5 H5A 0.9500 . ?
C6 N2 1.420(3) . ?
C7 C8 1.530(3) . ?
C7 C13 1.543(3) . ?
C8 H8A 0.9800 . ?
C8 H8B 0.9800 . ?
C8 H8C 0.9800 . ?
C9 C12 1.497(4) . ?
C9 C10 1.519(4) . ?
C9 C11 1.520(3) . ?
C10 H10A 0.9800 . ?
C10 H10B 0.9800 . ?
C10 H10C 0.9800 . ?
C11 H11A 0.9800 . ?
C11 H11B 0.9800 . ?
C11 H11C 0.9800 . ?
C12 H12A 0.9800 . ?
C12 H12B 0.9800 . ?
C12 H12C 0.9800 . ?
C13 N2 1.345(3) . ?
C13 C14 1.376(3) . ?
C14 C15 1.442(3) . ?
C14 C16 1.475(3) . ?
C15 N1 1.143(3) . ?
C17 C18 1.497(4) . ?
C17 H17A 0.9900 . ?
C17 H17B 0.9900 . ?
C18 H18A 0.9800 . ?
C18 H18B 0.9800 . ?
C18 H18C 0.9800 . ?
C19 N2 1.458(3) . ?
C19 H19A 0.9800 . ?
C19 H19B 0.9800 . ?
C19 H19C 0.9800 . ?

loop_
_geom_torsion_atom_site_label_1
_geom_torsion_atom_site_label_2
_geom_torsion_atom_site_label_3
_geom_torsion_atom_site_label_4
_geom_torsion
_geom_torsion_site_symmetry_1
_geom_torsion_site_symmetry_2
_geom_torsion_site_symmetry_3
_geom_torsion_site_symmetry_4
_geom_torsion_publ_flag
C7 O3 O4 C9 158.41(17) . . . . ?
C6 C1 C2 C3 -2.3(3) . . . . ?
C7 C1 C2 C3 -175.5(2) . . . . ?
C1 C2 C3 C4 0.4(3) . . . . ?
C2 C3 C4 C5 1.2(4) . . . . ?
C3 C4 C5 C6 -0.8(3) . . . . ?
C4 C5 C6 C1 -1.1(3) . . . . ?
C4 C5 C6 N2 179.3(2) . . . . ?
C2 C1 C6 C5 2.7(3) . . . . ?
C7 C1 C6 C5 177.3(2) . . . . ?
C2 C1 C6 N2 -177.64(19) . . . . ?
C7 C1 C6 N2 -3.1(2) . . . . ?
O4 O3 C7 C1 -58.5(2) . . . . ?
O4 O3 C7 C8 179.95(15) . . . . ?
O4 O3 C7 C13 57.8(2) . . . . ?
C6 C1 C7 O3 128.3(2) . . . . ?
C2 C1 C7 O3 -57.9(3) . . . . ?
C6 C1 C7 C8 -113.2(2) . . . . ?
C2 C1 C7 C8 60.6(3) . . . . ?
C6 C1 C7 C13 6.5(2) . . . . ?
C2 C1 C7 C13 -179.7(2) . . . . ?
O3 O4 C9 C12 58.7(3) . . . . ?
O3 O4 C9 C10 -65.9(2) . . . . ?
O3 O4 C9 C11 177.13(18) . . . . ?
O3 C7 C13 N2 -132.27(19) . . . . ?
C1 C7 C13 N2 -7.9(2) . . . . ?
C8 C7 C13 N2 110.1(2) . . . . ?
O3 C7 C13 C14 49.1(3) . . . . ?
C1 C7 C13 C14 173.4(2) . . . . ?
C8 C7 C13 C14 -68.5(3) . . . . ?
N2 C13 C14 C15 -165.4(2) . . . . ?
C7 C13 C14 C15 12.9(3) . . . . ?
N2 C13 C14 C16 20.9(4) . . . . ?
C7 C13 C14 C16 -160.7(2) . . . . ?
C17 O1 C16 O2 7.8(4) . . . . ?
C17 O1 C16 C14 -170.1(2) . . . . ?
C13 C14 C16 O2 24.2(4) . . . . ?
C15 C14 C16 O2 -149.7(2) . . . . ?
C13 C14 C16 O1 -157.9(2) . . . . ?
C15 C14 C16 O1 28.2(3) . . . . ?
C16 O1 C17 C18 -169.4(2) . . . . ?
C14 C13 N2 C6 -174.8(2) . . . . ?
C7 C13 N2 C6 6.7(2) . . . . ?
C14 C13 N2 C19 16.5(4) . . . . ?
C7 C13 N2 C19 -162.1(2) . . . . ?
C5 C6 N2 C13 177.2(2) . . . . ?
C1 C6 N2 C13 -2.4(3) . . . . ?
C5 C6 N2 C19 -13.4(3) . . . . ?
C1 C6 N2 C19 167.0(2) . . . . ?
